data_7106874
loop_
_publ_author_name
'Ramkinkar Santra'
'Kaustuv Banerjee'
'Kumar Biradha'

_publ_section_title
;
 Weak Ag---Ag and Ag---Pi Interactions in Templating Regio Selective
 Single and Double [2+2] Reactions of
 N,N'-bis(3-(4-pyridyl)acryloyl)-hydrazine in the Solid State
;
_journal_name_full Chem.Commun.
_journal_page_first 10740
_journal_paper_doi 10.1039/c1cc13994k
_journal_volume 47
_journal_year 2011
_chemical_formula_sum 'C32 H40 N8 O10'
_chemical_formula_weight 696.72
_chemical_name_common
;
7,8,15,16-tetrakis(4-pyridyl)tricycle(12,2,0,06,9)
(3,4,11,12)tetra-aza-cyclohexadecane(2,5,10,13)tetraone, hexa hydrate
;
_chemical_name_systematic
;
7,8,15,16-tetrakis(4-pyridyl)tricycle[12,2,0,06,9]
[3,4,11,12]tetra-aza-cyclohexadecane[2,5,10,13]tetraone, hexa hydrate
;
_space_group_IT_number 15
_symmetry_cell_setting monoclinic
_symmetry_space_group_name_Hall '-C 2yc'
_symmetry_space_group_name_H-M 'C 1 2/c 1'
_atom_sites_solution_hydrogens geom
_atom_sites_solution_primary direct
_atom_sites_solution_secondary difmap
_audit_creation_method SHELXL-97
_cell_angle_alpha 90.00
_cell_angle_beta 116.174(11)
_cell_angle_gamma 90.00
_cell_formula_units_Z 4
_cell_length_a 17.253(6)
_cell_length_b 12.694(5)
_cell_length_c 17.639(7)
_cell_measurement_reflns_used 3057
_cell_measurement_temperature 293(2)
_cell_measurement_theta_max 24.99
_cell_measurement_theta_min 2.07
_cell_volume 3467(2)
_computing_structure_refinement 'SHELXL-97 (Sheldrick, 1997)'
_computing_structure_solution 'SHELXS-97 (Sheldrick, 1990)'
_diffrn_ambient_temperature 293(2)
_diffrn_measured_fraction_theta_full 1.000
_diffrn_measured_fraction_theta_max 1.000
_diffrn_measurement_device_type 'Bruker CCD APEX2'
_diffrn_measurement_method hemisphere
_diffrn_radiation_monochromator graphite
_diffrn_radiation_source 'fine-focus sealed tube'
_diffrn_radiation_type MoK\a
_diffrn_radiation_wavelength 0.71073
_diffrn_reflns_av_R_equivalents 0.0871
_diffrn_reflns_av_sigmaI/netI 0.0526
_diffrn_reflns_limit_h_max 20
_diffrn_reflns_limit_h_min -20
_diffrn_reflns_limit_k_max 15
_diffrn_reflns_limit_k_min -15
_diffrn_reflns_limit_l_max 20
_diffrn_reflns_limit_l_min -20
_diffrn_reflns_number 20176
_diffrn_reflns_theta_full 24.99
_diffrn_reflns_theta_max 24.99
_diffrn_reflns_theta_min 2.07
_exptl_absorpt_coefficient_mu 0.101
_exptl_absorpt_correction_T_max 0.985
_exptl_absorpt_correction_T_min 0.982
_exptl_absorpt_correction_type empirical
_exptl_absorpt_process_details sadabs
_exptl_crystal_colour Colorless
_exptl_crystal_density_diffrn 1.335
_exptl_crystal_density_meas ?
_exptl_crystal_density_method 'not measured'
_exptl_crystal_description Blocks
_exptl_crystal_F_000 1472
_exptl_crystal_size_max 0.19
_exptl_crystal_size_mid 0.15
_exptl_crystal_size_min 0.13
_refine_diff_density_max 0.330
_refine_diff_density_min -0.170
_refine_diff_density_rms 0.055
_refine_ls_extinction_method none
_refine_ls_goodness_of_fit_ref 1.165
_refine_ls_hydrogen_treatment constr
_refine_ls_matrix_type full
_refine_ls_number_parameters 226
_refine_ls_number_reflns 3057
_refine_ls_number_restraints 0
_refine_ls_restrained_S_all 1.165
_refine_ls_R_factor_all 0.1239
_refine_ls_R_factor_gt 0.0714
_refine_ls_shift/su_max 0.000
_refine_ls_shift/su_mean 0.000
_refine_ls_structure_factor_coef Fsqd
_refine_ls_weighting_details 'calc w=1/[\s^2^(Fo^2^)+(0.1000P)^2^+0.0000P] where P=(Fo^2^+2Fc^2^)/3'
_refine_ls_weighting_scheme calc
_refine_ls_wR_factor_gt 0.1857
_refine_ls_wR_factor_ref 0.2060
_reflns_number_gt 1839
_reflns_number_total 3057
_reflns_threshold_expression >2sigma(I)
_cod_data_source_file c1cc13994k.txt
_cod_data_source_block TCHD
_cod_depositor_comments
;
The following automatic conversions were performed:

'_exptl_crystal_density_meas' value 'not measured' was changed to '?'
- the value is perceived as not measured.

Automatic conversion script
Id: cif_fix_values 3008 2015-01-20 13:52:24Z robertas 
;
_cod_original_sg_symbol_H-M C2/c
_cod_database_code 7106874

loop_
_symmetry_equiv_pos_as_xyz
'x, y, z'
'-x, y, -z+1/2'
'x+1/2, y+1/2, z'
'-x+1/2, y+1/2, -z+1/2'
'-x, -y, -z'
'x, -y, z-1/2'
'-x+1/2, -y+1/2, -z'
'x+1/2, -y+1/2, z-1/2'

loop_
_atom_site_label
_atom_site_type_symbol
_atom_site_fract_x
_atom_site_fract_y
_atom_site_fract_z
_atom_site_U_iso_or_equiv
_atom_site_adp_type
_atom_site_occupancy
_atom_site_symmetry_multiplicity
_atom_site_calc_flag
_atom_site_refinement_flags
N11 N -0.39774(18) 0.8107(2) -0.0650(2) 0.0560(8) Uani 1 1 d .
N12 N 0.02808(17) 0.8429(2) -0.01632(17) 0.0454(7) Uani 1 1 d .
H12 H 0.0697 0.8162 -0.0243 0.055 Uiso 1 1 calc R
N13 N 0.02843(16) 0.8285(2) 0.06131(17) 0.0471(8) Uani 1 1 d .
H13 H -0.0083 0.7864 0.0658 0.057 Uiso 1 1 calc R
O17 O -0.02956(15) 0.9049(2) -0.14785(16) 0.0607(8) Uani 1 1 d .
O18 O 0.08839(15) 0.8627(2) 0.19988(15) 0.0602(8) Uani 1 1 d .
C10 C -0.3343(2) 0.8748(3) -0.0184(3) 0.0615(11) Uani 1 1 d .
H10 H -0.3344 0.9020 0.0305 0.074 Uiso 1 1 calc R
C11 C -0.2676(2) 0.9043(3) -0.0374(2) 0.0544(10) Uani 1 1 d .
H11 H -0.2259 0.9518 -0.0030 0.065 Uiso 1 1 calc R
C12 C -0.26349(19) 0.8625(2) -0.1076(2) 0.0401(8) Uani 1 1 d .
C13 C -0.3297(2) 0.7967(3) -0.1562(2) 0.0641(12) Uani 1 1 d .
H13A H -0.3309 0.7675 -0.2051 0.077 Uiso 1 1 calc R
C14 C -0.3943(2) 0.7734(3) -0.1336(3) 0.0652(12) Uani 1 1 d .
H14 H -0.4383 0.7287 -0.1685 0.078 Uiso 1 1 calc R
C15 C -0.19490(19) 0.8835(3) -0.1355(2) 0.0420(8) Uani 1 1 d .
H15 H -0.1815 0.8202 -0.1593 0.050 Uiso 1 1 calc R
C16 C -0.11035(19) 0.9390(3) -0.0695(2) 0.0414(8) Uani 1 1 d .
H16 H -0.1032 0.9383 -0.0112 0.050 Uiso 1 1 calc R
C17 C -0.0341(2) 0.8967(3) -0.0806(2) 0.0428(9) Uani 1 1 d .
C18 C 0.0859(2) 0.8799(3) 0.1303(2) 0.0415(8) Uani 1 1 d .
N21 N -0.4682(2) 1.0906(4) -0.3536(3) 0.0905(14) Uani 1 1 d .
C21 C -0.4374(3) 1.0008(5) -0.3672(3) 0.0908(17) Uani 1 1 d .
H21 H -0.4736 0.9599 -0.4129 0.109 Uiso 1 1 calc R
C22 C -0.3546(2) 0.9639(3) -0.3177(2) 0.0723(13) Uani 1 1 d .
H22 H -0.3364 0.9005 -0.3309 0.087 Uiso 1 1 calc R
C23 C -0.2992(2) 1.0219(3) -0.2488(2) 0.0493(9) Uani 1 1 d .
C24 C -0.3299(2) 1.1158(3) -0.2348(3) 0.0706(12) Uani 1 1 d .
H24 H -0.2951 1.1587 -0.1899 0.085 Uiso 1 1 calc R
C25 C -0.4135(3) 1.1462(4) -0.2885(3) 0.0892(15) Uani 1 1 d .
H25 H -0.4327 1.2106 -0.2779 0.107 Uiso 1 1 calc R
C26 C -0.20966(18) 0.9825(3) -0.19484(19) 0.0430(9) Uani 1 1 d .
H26 H -0.1817 0.9686 -0.2316 0.052 Uiso 1 1 calc R
C27 C -0.14621(18) 1.0443(2) -0.11787(19) 0.0391(8) Uani 1 1 d .
H27 H -0.1783 1.0816 -0.0921 0.047 Uiso 1 1 calc R
O1W O -0.62778(17) 1.1892(2) -0.45055(19) 0.0844(10) Uani 1 1 d .
O2W O -0.7234(2) 1.3299(3) -0.3979(2) 0.1155(13) Uani 1 1 d .
O3W O 0.11367(17) 1.0012(2) -0.15601(18) 0.0840(10) Uani 1 1 d .

loop_
_atom_site_aniso_label
_atom_site_aniso_U_11
_atom_site_aniso_U_22
_atom_site_aniso_U_33
_atom_site_aniso_U_23
_atom_site_aniso_U_13
_atom_site_aniso_U_12
N11 0.0406(16) 0.059(2) 0.070(2) 0.0047(17) 0.0254(15) -0.0113(15)
N12 0.0347(15) 0.0528(18) 0.0489(17) 0.0018(14) 0.0185(13) -0.0018(13)
N13 0.0375(15) 0.0510(18) 0.0501(17) 0.0080(14) 0.0167(13) -0.0110(13)
O17 0.0468(15) 0.087(2) 0.0541(16) 0.0110(14) 0.0275(13) 0.0072(13)
O18 0.0524(15) 0.0739(19) 0.0498(15) 0.0126(13) 0.0184(12) -0.0160(13)
C10 0.057(2) 0.068(3) 0.072(3) -0.015(2) 0.040(2) -0.017(2)
C11 0.046(2) 0.054(2) 0.065(2) -0.0154(19) 0.0271(19) -0.0207(17)
C12 0.0332(17) 0.0384(19) 0.0475(19) 0.0004(16) 0.0169(15) -0.0050(14)
C13 0.058(2) 0.079(3) 0.057(2) -0.021(2) 0.027(2) -0.035(2)
C14 0.054(2) 0.075(3) 0.065(3) -0.013(2) 0.025(2) -0.034(2)
C15 0.0338(17) 0.041(2) 0.0474(19) 0.0000(15) 0.0146(15) -0.0068(14)
C16 0.0322(16) 0.049(2) 0.0432(18) 0.0021(16) 0.0165(14) -0.0059(14)
C17 0.0327(18) 0.046(2) 0.048(2) 0.0020(16) 0.0167(16) -0.0077(15)
C18 0.0330(18) 0.042(2) 0.045(2) 0.0071(16) 0.0139(16) -0.0021(14)
N21 0.045(2) 0.097(3) 0.104(3) 0.033(3) 0.009(2) -0.005(2)
C21 0.055(3) 0.104(4) 0.074(3) 0.014(3) -0.008(2) -0.022(3)
C22 0.048(2) 0.082(3) 0.064(3) -0.004(2) 0.004(2) -0.007(2)
C23 0.0331(17) 0.060(3) 0.052(2) 0.0104(18) 0.0156(16) -0.0094(17)
C24 0.044(2) 0.072(3) 0.078(3) 0.003(2) 0.010(2) 0.002(2)
C25 0.061(3) 0.083(3) 0.114(4) 0.019(3) 0.030(3) 0.012(3)
C26 0.0302(16) 0.056(2) 0.0406(19) 0.0016(16) 0.0134(14) -0.0062(15)
C27 0.0308(16) 0.0392(19) 0.0442(19) 0.0043(15) 0.0139(15) -0.0038(14)
O1W 0.0560(17) 0.079(2) 0.100(2) 0.0083(17) 0.0184(16) -0.0062(15)
O2W 0.087(2) 0.114(3) 0.122(3) -0.013(2) 0.024(2) 0.014(2)
O3W 0.0681(18) 0.108(2) 0.0721(19) 0.0005(17) 0.0271(16) -0.0043(18)

loop_
_atom_type_symbol
_atom_type_description
_atom_type_scat_dispersion_real
_atom_type_scat_dispersion_imag
_atom_type_scat_source
C C 0.0033 0.0016 'International Tables Vol C Tables 4.2.6.8 and 6.1.1.4'
H H 0.0000 0.0000 'International Tables Vol C Tables 4.2.6.8 and 6.1.1.4'
N N 0.0061 0.0033 'International Tables Vol C Tables 4.2.6.8 and 6.1.1.4'
O O 0.0106 0.0060 'International Tables Vol C Tables 4.2.6.8 and 6.1.1.4'

loop_
_geom_angle_atom_site_label_1
_geom_angle_atom_site_label_2
_geom_angle_atom_site_label_3
_geom_angle
_geom_angle_site_symmetry_1
_geom_angle_site_symmetry_3
C14 N11 C10 115.5(3) . .
C17 N12 N13 123.6(3) . .
C18 N13 N12 120.8(3) . .
N11 C10 C11 124.4(4) . .
C12 C11 C10 119.4(3) . .
C11 C12 C13 116.0(3) . .
C11 C12 C15 126.2(3) . .
C13 C12 C15 117.8(3) . .
C14 C13 C12 120.7(4) . .
N11 C14 C13 123.9(3) . .
C12 C15 C16 116.5(3) . .
C12 C15 C26 116.1(3) . .
C16 C15 C26 87.7(2) . .
C17 C16 C27 113.1(3) . .
C17 C16 C15 108.7(3) . .
C27 C16 C15 88.0(2) . .
O17 C17 N12 119.2(3) . .
O17 C17 C16 121.7(3) . .
N12 C17 C16 119.0(3) . .
O18 C18 N13 120.2(3) . .
O18 C18 C27 122.6(3) . 5_575
N13 C18 C27 117.2(3) . 5_575
C21 N21 C25 115.3(4) . .
N21 C21 C22 124.2(4) . .
C23 C22 C21 119.7(5) . .
C24 C23 C22 116.7(3) . .
C24 C23 C26 123.2(3) . .
C22 C23 C26 120.0(4) . .
C23 C24 C25 119.2(4) . .
N21 C25 C24 124.9(5) . .
C23 C26 C27 121.7(3) . .
C23 C26 C15 120.3(3) . .
C27 C26 C15 88.7(2) . .
C18 C27 C26 117.9(3) 5_575 .
C18 C27 C16 119.7(2) 5_575 .
C26 C27 C16 90.1(2) . .

loop_
_geom_bond_atom_site_label_1
_geom_bond_atom_site_label_2
_geom_bond_distance
_geom_bond_site_symmetry_2
N11 C14 1.324(5) .
N11 C10 1.320(4) .
N12 C17 1.353(4) .
N12 N13 1.379(4) .
N13 C18 1.351(4) .
O17 C17 1.228(4) .
O18 C18 1.228(4) .
C10 C11 1.385(5) .
C11 C12 1.378(5) .
C12 C13 1.369(4) .
C12 C15 1.492(4) .
C13 C14 1.371(5) .
C15 C16 1.576(4) .
C15 C26 1.583(4) .
C16 C17 1.511(4) .
C16 C27 1.559(4) .
C18 C27 1.503(4) 5_575
N21 C21 1.323(6) .
N21 C25 1.324(6) .
C21 C22 1.387(6) .
C22 C23 1.381(5) .
C23 C24 1.371(5) .
C23 C26 1.498(4) .
C24 C25 1.386(6) .
C26 C27 1.531(4) .
C27 C18 1.503(4) 5_575
